data_7154245
loop_
_publ_author_name
'Heinrich, Cl\'ement F'
'Miesch, Michel'
'Miesch, Laurence'

_publ_section_title
;
 In situ intramolecular catalytic 1,2-addition of allenoates to cyclic
 ketones towards polycyclic allenoates.
;
_journal_issue 7
_journal_name_full 'Organic &amp; biomolecular chemistry'
_journal_page_first 2153
_journal_page_last 2156
_journal_paper_doi 10.1039/c4ob02451f
_journal_volume 13
_journal_year 2015
_chemical_formula_moiety 'C15 H22 O3'
_chemical_formula_sum 'C15 H22 O3'
_chemical_formula_weight 250.33
_chemical_name_systematic
; 
 ? 
;
_space_group_IT_number 14
_symmetry_cell_setting monoclinic
_symmetry_space_group_name_Hall '-P 2yn'
_symmetry_space_group_name_H-M 'P 1 21/n 1'
_atom_sites_solution_hydrogens geom
_atom_sites_solution_primary direct
_atom_sites_solution_secondary difmap
_audit_creation_method SHELXL-97
_audit_update_record
;
2014-05-28 deposited with the CCDC.
2014-12-09 downloaded from the CCDC.
;
_cell_angle_alpha 90.00
_cell_angle_beta 97.156(5)
_cell_angle_gamma 90.00
_cell_formula_units_Z 4
_cell_length_a 9.8087(18)
_cell_length_b 6.9137(12)
_cell_length_c 20.582(4)
_cell_measurement_reflns_used 1092
_cell_measurement_temperature 173(2)
_cell_measurement_theta_max 24.30
_cell_measurement_theta_min 3.11
_cell_volume 1384.9(4)
_computing_cell_refinement 'Bruker SAINT'
_computing_data_collection 'Bruker APEX2'
_computing_data_reduction 'Bruker SAINT'
_computing_molecular_graphics 'Bruker SHELXTL'
_computing_publication_material 'Bruker SHELXTL'
_computing_structure_refinement 'SHELXL-97 (Sheldrick, 2008)'
_computing_structure_solution 'SHELXS-97 (Sheldrick, 2008)'
_diffrn_ambient_temperature 173(2)
_diffrn_measured_fraction_theta_full 0.997
_diffrn_measured_fraction_theta_max 0.997
_diffrn_measurement_device_type 'Bruker APEX-II CCD'
_diffrn_measurement_method '\f and \w scans'
_diffrn_radiation_monochromator graphite
_diffrn_radiation_source 'fine-focus sealed tube'
_diffrn_radiation_type MoK\a
_diffrn_radiation_wavelength 0.71073
_diffrn_reflns_av_R_equivalents 0.0635
_diffrn_reflns_av_sigmaI/netI 0.1008
_diffrn_reflns_limit_h_max 13
_diffrn_reflns_limit_h_min -13
_diffrn_reflns_limit_k_max 7
_diffrn_reflns_limit_k_min -9
_diffrn_reflns_limit_l_max 28
_diffrn_reflns_limit_l_min -28
_diffrn_reflns_number 9887
_diffrn_reflns_theta_full 30.04
_diffrn_reflns_theta_max 30.04
_diffrn_reflns_theta_min 1.99
_exptl_absorpt_coefficient_mu 0.082
_exptl_absorpt_correction_T_max 0.9984
_exptl_absorpt_correction_T_min 0.9967
_exptl_absorpt_correction_type multi-scan
_exptl_absorpt_process_details sadabs
_exptl_crystal_colour colorless
_exptl_crystal_density_diffrn 1.201
_exptl_crystal_density_meas ?
_exptl_crystal_density_method 'not measured'
_exptl_crystal_description prism
_exptl_crystal_F_000 544
_exptl_crystal_size_max 0.04
_exptl_crystal_size_mid 0.04
_exptl_crystal_size_min 0.02
_refine_diff_density_max 0.233
_refine_diff_density_min -0.204
_refine_diff_density_rms 0.045
_refine_ls_extinction_method none
_refine_ls_goodness_of_fit_ref 1.062
_refine_ls_hydrogen_treatment constr
_refine_ls_matrix_type full
_refine_ls_number_parameters 165
_refine_ls_number_reflns 4044
_refine_ls_number_restraints 0
_refine_ls_restrained_S_all 1.062
_refine_ls_R_factor_all 0.1575
_refine_ls_R_factor_gt 0.0588
_refine_ls_shift/su_max 0.021
_refine_ls_shift/su_mean 0.003
_refine_ls_structure_factor_coef Fsqd
_refine_ls_weighting_details 'calc w=1/[\s^2^(Fo^2^)+(0.0550P)^2^+0.0000P] where P=(Fo^2^+2Fc^2^)/3'
_refine_ls_weighting_scheme calc
_refine_ls_wR_factor_gt 0.1137
_refine_ls_wR_factor_ref 0.1432
_reflns_number_gt 1819
_reflns_number_total 4044
_reflns_threshold_expression >2sigma(I)
_cod_data_source_file c4ob02451f2.cif
_cod_data_source_block e2769a
_cod_depositor_comments
;
The following automatic conversions were performed:

'_symmetry_cell_setting' value 'Monoclinic' changed to 'monoclinic'
according to
/usr/data/users/saulius/crontab/automatic-downloads/rss-feeds/RSC/lib/dictionaries/cif_core.dic
dictionary named 'cif_core.dic' version 2.4.2 from 2011-04-26.

Automatic conversion script
Id: cif_fix_values 2935 2014-11-11 08:27:57Z andrius 

The following automatic conversions were performed:

'_exptl_crystal_density_meas' value 'none' was changed to '?' - the
value is perceived as not measured.

Automatic conversion script
Id: cif_fix_values 3008 2015-01-20 13:52:24Z robertas 

 Adding full bibliography for 7154244--7154246.cif.
;
_cod_original_sg_symbol_H-M P2(1)/n
_cod_database_code 7154245

loop_
_symmetry_equiv_pos_as_xyz
'x, y, z'
'-x+1/2, y+1/2, -z+1/2'
'-x, -y, -z'
'x-1/2, -y-1/2, z-1/2'

loop_
_atom_site_label
_atom_site_type_symbol
_atom_site_fract_x
_atom_site_fract_y
_atom_site_fract_z
_atom_site_U_iso_or_equiv
_atom_site_adp_type
_atom_site_occupancy
_atom_site_symmetry_multiplicity
_atom_site_calc_flag
_atom_site_refinement_flags
C1 C 0.7460(2) 0.9994(3) 0.10331(9) 0.0315(5) Uani 1 1 d .
O1 O 0.62729(14) 1.12152(18) 0.09263(6) 0.0358(4) Uani 1 1 d .
H1 H 0.5745 1.0968 0.1207 0.054 Uiso 1 1 calc R
C2 C 0.7049(2) 0.7883(3) 0.11172(10) 0.0365(5) Uani 1 1 d .
H2A H 0.7889 0.7094 0.1225 0.044 Uiso 1 1 calc R
H2B H 0.6502 0.7788 0.1489 0.044 Uiso 1 1 calc R
C3 C 0.6213(2) 0.7063(3) 0.05048(10) 0.0451(6) Uani 1 1 d .
H3A H 0.5312 0.7725 0.0431 0.054 Uiso 1 1 calc R
H3B H 0.6043 0.5669 0.0570 0.054 Uiso 1 1 calc R
C4 C 0.6960(3) 0.7325(3) -0.00955(11) 0.0533(7) Uani 1 1 d .
H4A H 0.6362 0.6882 -0.0490 0.064 Uiso 1 1 calc R
H4B H 0.7802 0.6520 -0.0048 0.064 Uiso 1 1 calc R
C5 C 0.7348(3) 0.9432(3) -0.01808(10) 0.0513(6) Uani 1 1 d .
H5A H 0.7867 0.9550 -0.0562 0.062 Uiso 1 1 calc R
H5B H 0.6502 1.0217 -0.0271 0.062 Uiso 1 1 calc R
C6 C 0.8217(2) 1.0208(3) 0.04267(10) 0.0392(5) Uani 1 1 d .
H6 H 0.9063 0.9389 0.0501 0.047 Uiso 1 1 calc R
C7 C 0.8688(3) 1.2306(3) 0.03442(11) 0.0498(6) Uani 1 1 d .
H7A H 0.9189 1.2387 -0.0044 0.060 Uiso 1 1 calc R
H7B H 0.7871 1.3154 0.0265 0.060 Uiso 1 1 calc R
C8 C 0.9609(3) 1.3026(3) 0.09390(12) 0.0533(7) Uani 1 1 d .
H8A H 0.9833 1.4404 0.0876 0.064 Uiso 1 1 calc R
H8B H 1.0479 1.2284 0.0988 0.064 Uiso 1 1 calc R
C9 C 0.8922(2) 1.2812(3) 0.15578(11) 0.0426(6) Uani 1 1 d .
H9A H 0.9587 1.3137 0.1945 0.051 Uiso 1 1 calc R
H9B H 0.8140 1.3723 0.1543 0.051 Uiso 1 1 calc R
C10 C 0.8412(2) 1.0764(3) 0.16210(10) 0.0314(5) Uani 1 1 d .
C11 C 0.8812(2) 0.9680(3) 0.21217(10) 0.0329(5) Uani 1 1 d .
C12 C 0.9195(2) 0.8524(3) 0.26185(10) 0.0355(5) Uani 1 1 d .
H12 H 0.8695 0.8577 0.2985 0.043 Uiso 1 1 calc R
C13 C 1.0342(2) 0.7163(3) 0.26427(9) 0.0336(5) Uani 1 1 d .
O2 O 1.06180(15) 0.6020(2) 0.30862(7) 0.0445(4) Uani 1 1 d .
O3 O 1.10457(14) 0.72976(17) 0.21292(6) 0.0330(3) Uani 1 1 d .
C14 C 1.2203(2) 0.6004(3) 0.21241(10) 0.0344(5) Uani 1 1 d .
H14A H 1.1885 0.4644 0.2101 0.041 Uiso 1 1 calc R
H14B H 1.2852 0.6170 0.2529 0.041 Uiso 1 1 calc R
C15 C 1.2897(2) 0.6489(3) 0.15354(10) 0.0436(6) Uani 1 1 d .
H15A H 1.2258 0.6266 0.1137 0.065 Uiso 1 1 calc R
H15B H 1.3709 0.5668 0.1529 0.065 Uiso 1 1 calc R
H15C H 1.3176 0.7851 0.1556 0.065 Uiso 1 1 calc R

loop_
_atom_site_aniso_label
_atom_site_aniso_U_11
_atom_site_aniso_U_22
_atom_site_aniso_U_33
_atom_site_aniso_U_23
_atom_site_aniso_U_13
_atom_site_aniso_U_12
C1 0.0332(11) 0.0227(9) 0.0395(11) 0.0060(9) 0.0079(9) 0.0096(8)
O1 0.0349(9) 0.0318(7) 0.0419(8) 0.0038(6) 0.0091(6) 0.0135(7)
C2 0.0373(12) 0.0251(9) 0.0473(12) 0.0023(9) 0.0058(10) 0.0017(9)
C3 0.0428(14) 0.0330(11) 0.0579(14) -0.0064(11) 0.0001(11) 0.0069(10)
C4 0.0641(17) 0.0421(13) 0.0522(14) -0.0098(12) 0.0018(12) 0.0186(12)
C5 0.0702(18) 0.0437(13) 0.0426(13) 0.0045(11) 0.0167(12) 0.0284(13)
C6 0.0421(14) 0.0319(11) 0.0461(13) 0.0077(10) 0.0154(10) 0.0156(10)
C7 0.0583(16) 0.0359(12) 0.0612(15) 0.0175(12) 0.0311(12) 0.0125(12)
C8 0.0459(15) 0.0313(11) 0.0875(19) 0.0097(12) 0.0270(14) 0.0012(11)
C9 0.0357(13) 0.0239(10) 0.0698(15) 0.0042(10) 0.0126(11) 0.0006(9)
C10 0.0273(11) 0.0239(9) 0.0447(12) 0.0033(9) 0.0107(9) 0.0052(8)
C11 0.0301(11) 0.0237(9) 0.0452(12) -0.0038(9) 0.0059(9) -0.0011(9)
C12 0.0352(12) 0.0338(10) 0.0376(11) 0.0012(10) 0.0057(9) 0.0027(9)
C13 0.0365(12) 0.0293(10) 0.0343(11) 0.0014(9) 0.0014(9) -0.0032(9)
O2 0.0494(10) 0.0439(9) 0.0408(8) 0.0174(7) 0.0083(7) 0.0107(7)
O3 0.0334(8) 0.0301(7) 0.0363(7) 0.0077(6) 0.0071(6) 0.0060(6)
C14 0.0341(12) 0.0272(10) 0.0413(11) 0.0021(9) 0.0021(9) 0.0047(9)
C15 0.0461(14) 0.0400(12) 0.0462(13) -0.0004(10) 0.0121(11) 0.0047(11)

loop_
_atom_type_symbol
_atom_type_description
_atom_type_scat_dispersion_real
_atom_type_scat_dispersion_imag
_atom_type_scat_source
C C 0.0033 0.0016 'International Tables Vol C Tables 4.2.6.8 and 6.1.1.4'
H H 0.0000 0.0000 'International Tables Vol C Tables 4.2.6.8 and 6.1.1.4'
O O 0.0106 0.0060 'International Tables Vol C Tables 4.2.6.8 and 6.1.1.4'

loop_
_geom_angle_atom_site_label_1
_geom_angle_atom_site_label_2
_geom_angle_atom_site_label_3
_geom_angle
O1 C1 C10 108.68(14)
O1 C1 C2 111.02(16)
C10 C1 C2 112.72(15)
O1 C1 C6 106.53(14)
C10 C1 C6 107.47(17)
C2 C1 C6 110.17(16)
C1 O1 H1 109.5
C3 C2 C1 112.56(16)
C3 C2 H2A 109.1
C1 C2 H2A 109.1
C3 C2 H2B 109.1
C1 C2 H2B 109.1
H2A C2 H2B 107.8
C2 C3 C4 111.22(19)
C2 C3 H3A 109.4
C4 C3 H3A 109.4
C2 C3 H3B 109.4
C4 C3 H3B 109.4
H3A C3 H3B 108.0
C3 C4 C5 111.09(17)
C3 C4 H4A 109.4
C5 C4 H4A 109.4
C3 C4 H4B 109.4
C5 C4 H4B 109.4
H4A C4 H4B 108.0
C6 C5 C4 111.44(17)
C6 C5 H5A 109.3
C4 C5 H5A 109.3
C6 C5 H5B 109.3
C4 C5 H5B 109.3
H5A C5 H5B 108.0
C5 C6 C7 112.79(17)
C5 C6 C1 110.83(18)
C7 C6 C1 111.26(16)
C5 C6 H6 107.2
C7 C6 H6 107.2
C1 C6 H6 107.2
C8 C7 C6 112.23(18)
C8 C7 H7A 109.2
C6 C7 H7A 109.2
C8 C7 H7B 109.2
C6 C7 H7B 109.2
H7A C7 H7B 107.9
C7 C8 C9 111.33(19)
C7 C8 H8A 109.4
C9 C8 H8A 109.4
C7 C8 H8B 109.4
C9 C8 H8B 109.4
H8A C8 H8B 108.0
C10 C9 C8 110.42(17)
C10 C9 H9A 109.6
C8 C9 H9A 109.6
C10 C9 H9B 109.6
C8 C9 H9B 109.6
H9A C9 H9B 108.1
C11 C10 C9 122.64(18)
C11 C10 C1 121.53(16)
C9 C10 C1 115.71(16)
C10 C11 C12 177.9(2)
C11 C12 C13 124.15(19)
C11 C12 H12 117.9
C13 C12 H12 117.9
O2 C13 O3 123.48(19)
O2 C13 C12 122.97(19)
O3 C13 C12 113.55(17)
C13 O3 C14 116.51(14)
O3 C14 C15 107.63(15)
O3 C14 H14A 110.2
C15 C14 H14A 110.2
O3 C14 H14B 110.2
C15 C14 H14B 110.2
H14A C14 H14B 108.5
C14 C15 H15A 109.5
C14 C15 H15B 109.5
H15A C15 H15B 109.5
C14 C15 H15C 109.5
H15A C15 H15C 109.5
H15B C15 H15C 109.5

loop_
_geom_bond_atom_site_label_1
_geom_bond_atom_site_label_2
_geom_bond_distance
C1 O1 1.433(2)
C1 C10 1.529(3)
C1 C2 1.530(3)
C1 C6 1.537(3)
O1 H1 0.8400
C2 C3 1.525(3)
C2 H2A 0.9900
C2 H2B 0.9900
C3 C4 1.524(3)
C3 H3A 0.9900
C3 H3B 0.9900
C4 C5 1.521(3)
C4 H4A 0.9900
C4 H4B 0.9900
C5 C6 1.521(3)
C5 H5A 0.9900
C5 H5B 0.9900
C6 C7 1.538(3)
C6 H6 1.0000
C7 C8 1.512(3)
C7 H7A 0.9900
C7 H7B 0.9900
C8 C9 1.521(3)
C8 H8A 0.9900
C8 H8B 0.9900
C9 C10 1.513(3)
C9 H9A 0.9900
C9 H9B 0.9900
C10 C11 1.295(3)
C11 C12 1.315(3)
C12 C13 1.463(3)
C12 H12 0.9500
C13 O2 1.212(2)
C13 O3 1.336(2)
O3 C14 1.446(2)
C14 C15 1.500(3)
C14 H14A 0.9900
C14 H14B 0.9900
C15 H15A 0.9800
C15 H15B 0.9800
C15 H15C 0.9800
